data_4104377
loop_
_publ_author_name
'Brandon R. Galan'
'Mateusz Pitak'
'Milan Gembicky'
'Jerome B. Keister'
'Steven T. Diver'

_publ_contact_author_address
;
Department of Chemistry
State University of New York at Buffalo
Buffalo, NY
14260-3000, USA
;
_publ_contact_author_email mpitak@buffalo.edu
_publ_contact_author_name 'Mateusz Pitak'
_publ_contact_author_phone (716)645-6800x2235
_publ_section_title
;
 Ligand-Promoted Carbene Insertion into the Aryl Substituent of an
 N-Heterocyclic Carbene Ligand in Ruthenium-Based Metathesis Catalysts
;
_journal_name_full 'Journal of the American Chemical Society'
_journal_page_first 6822
_journal_page_last 6832
_journal_paper_doi 10.1021/ja809984k
_journal_volume 131
_journal_year 2009
_chemical_formula_moiety 'C52 H50 Cl5 N5 O Ru, C6 H6'
_chemical_formula_sum 'C58 H56 Cl5 N5 O Ru'
_chemical_formula_weight 1117.40
_chemical_name_systematic
;
 ?
;
_space_group_IT_number 2
_symmetry_cell_setting triclinic
_symmetry_space_group_name_Hall '-P 1'
_symmetry_space_group_name_H-M 'P -1'
_atom_sites_solution_hydrogens geom
_atom_sites_solution_primary direct
_atom_sites_solution_secondary difmap
_audit_creation_method SHELXL-97
_cell_angle_alpha 117.3980(10)
_cell_angle_beta 112.8420(10)
_cell_angle_gamma 90.063(2)
_cell_formula_units_Z 2
_cell_length_a 13.4404(7)
_cell_length_b 15.3105(8)
_cell_length_c 16.4038(9)
_cell_measurement_reflns_used 8834
_cell_measurement_temperature 90(1)
_cell_measurement_theta_max 21.25
_cell_measurement_theta_min 2.51
_cell_volume 2694.4(3)
_computing_cell_refinement 'Bruker Saint v7.23A (Bruker, 2005)'
_computing_data_collection 'APEX2 (Bruker, 2004)'
_computing_data_reduction 'Bruker Saint v7.23A (Bruker, 2005)'
_computing_molecular_graphics 'Bruker SHELXTL'
_computing_publication_material 'Bruker SHELXTL'
_computing_structure_refinement 'SHELXL-97 (Sheldrick, 1997)'
_computing_structure_solution 'SHELXS-97 (Sheldrick, 1997)'
_diffrn_ambient_temperature 90(1)
_diffrn_detector_area_resol_mean 8.33
_diffrn_measured_fraction_theta_full 0.997
_diffrn_measured_fraction_theta_max 0.997
_diffrn_measurement_device_type 'Bruker SMART APEX2'
_diffrn_measurement_method '\f and \w scans'
_diffrn_radiation_monochromator graphite
_diffrn_radiation_source 'rotating anode'
_diffrn_radiation_type MoK\a
_diffrn_radiation_wavelength 0.71073
_diffrn_reflns_av_R_equivalents 0.0340
_diffrn_reflns_av_sigmaI/netI 0.0404
_diffrn_reflns_limit_h_max 16
_diffrn_reflns_limit_h_min -16
_diffrn_reflns_limit_k_max 18
_diffrn_reflns_limit_k_min -18
_diffrn_reflns_limit_l_max 20
_diffrn_reflns_limit_l_min -20
_diffrn_reflns_number 34122
_diffrn_reflns_theta_full 25.69
_diffrn_reflns_theta_max 25.69
_diffrn_reflns_theta_min 1.55
_diffrn_source_type 'RIGAKU RU-2000BEH'
_exptl_absorpt_coefficient_mu 0.584
_exptl_absorpt_correction_T_max 0.8972
_exptl_absorpt_correction_T_min 0.8823
_exptl_absorpt_correction_type multi-scan
_exptl_absorpt_process_details '(SADABS 2004/1; Sheldrick, 2004)'
_exptl_crystal_colour yellow
_exptl_crystal_density_diffrn 1.377
_exptl_crystal_density_method 'not measured'
_exptl_crystal_description block
_exptl_crystal_F_000 1152
_exptl_crystal_size_max 0.22
_exptl_crystal_size_mid 0.21
_exptl_crystal_size_min 0.19
_refine_diff_density_max 2.297
_refine_diff_density_min -0.811
_refine_diff_density_rms 0.101
_refine_ls_extinction_method none
_refine_ls_goodness_of_fit_ref 1.043
_refine_ls_hydrogen_treatment constr
_refine_ls_matrix_type full
_refine_ls_number_parameters 623
_refine_ls_number_reflns 10220
_refine_ls_number_restraints 36
_refine_ls_restrained_S_all 1.051
_refine_ls_R_factor_all 0.0862
_refine_ls_R_factor_gt 0.0544
_refine_ls_shift/su_max 0.000
_refine_ls_shift/su_mean 0.000
_refine_ls_structure_factor_coef Fsqd
_refine_ls_weighting_details 'calc w=1/[\s^2^(Fo^2^)+(0.0859P)^2^+5.7360P] where P=(Fo^2^+2Fc^2^)/3'
_refine_ls_weighting_scheme calc
_refine_ls_wR_factor_gt 0.1426
_refine_ls_wR_factor_ref 0.1677
_reflns_number_gt 7381
_reflns_number_total 10220
_reflns_threshold_expression >2sigma(I)
_cod_data_source_file ja809984k_si_006.cif
_cod_data_source_block C58H56Cl5N5ORu
_cod_original_cell_volume 2694.4(2)
_cod_database_code 4104377

loop_
_symmetry_equiv_pos_as_xyz
'x, y, z'
'-x, -y, -z'

loop_
_atom_site_label
_atom_site_type_symbol
_atom_site_fract_x
_atom_site_fract_y
_atom_site_fract_z
_atom_site_U_iso_or_equiv
_atom_site_adp_type
_atom_site_occupancy
_atom_site_symmetry_multiplicity
_atom_site_calc_flag
_atom_site_refinement_flags
Ru1 Ru 0.22906(3) 0.57849(3) 0.40656(2) 0.02905(13) Uani 1 1 d .
Cl1A Cl 0.40712(9) 0.65082(9) 0.43528(8) 0.0388(3) Uani 1 1 d .
Cl1B Cl 0.05412(9) 0.50152(8) 0.38063(8) 0.0350(3) Uani 1 1 d .
Cl2 Cl 0.46499(12) 0.01507(11) 0.14789(12) 0.0555(4) Uani 1 1 d .
Cl3 Cl 0.06153(12) 0.89850(10) 0.92036(10) 0.0530(4) Uani 1 1 d .
Cl4 Cl 0.29800(17) 0.40072(18) 0.85967(15) 0.0858(6) Uani 1 1 d .
O1 O 0.1899(4) 1.0212(3) 0.3400(3) 0.0660(12) Uani 1 1 d .
C1 C 0.2467(4) 0.4445(4) 0.3140(3) 0.0317(10) Uani 1 1 d .
C2 C 0.2955(4) 0.5361(3) 0.5084(3) 0.0344(10) Uani 1 1 d .
C3 C 0.2184(4) 0.6958(3) 0.5218(3) 0.0331(10) Uani 1 1 d .
C4 C 0.1456(4) 0.6218(3) 0.2952(3) 0.0287(9) Uani 1 1 d .
C5 C 0.0506(5) 0.7111(4) 0.2150(3) 0.0451(13) Uani 1 1 d .
H5A H 0.0793 0.7677 0.2108 0.054 Uiso 1 1 calc R
H5B H -0.0251 0.7141 0.2097 0.054 Uiso 1 1 calc R
C6 C 0.0527(5) 0.6114(4) 0.1342(4) 0.0518(14) Uani 1 1 d .
H6A H -0.0227 0.5746 0.0790 0.062 Uiso 1 1 calc R
H6B H 0.1007 0.6201 0.1043 0.062 Uiso 1 1 calc R
C11 C 0.3155(4) 0.2834(4) 0.2515(3) 0.0345(10) Uani 1 1 d .
C12 C 0.2498(4) 0.1927(3) 0.1657(3) 0.0341(10) Uani 1 1 d .
H12 H 0.1736 0.1876 0.1277 0.041 Uiso 1 1 calc R
C13 C 0.2965(4) 0.1095(4) 0.1358(3) 0.0362(10) Uani 1 1 d .
H13 H 0.2527 0.0468 0.0772 0.043 Uiso 1 1 calc R
C14 C 0.4071(4) 0.1188(4) 0.1922(4) 0.0398(11) Uani 1 1 d .
C15 C 0.4705(4) 0.2069(4) 0.2796(4) 0.0503(14) Uani 1 1 d .
H15 H 0.5456 0.2105 0.3194 0.060 Uiso 1 1 calc R
C16 C 0.4253(4) 0.2904(4) 0.3100(4) 0.0455(12) Uani 1 1 d .
H16 H 0.4690 0.3519 0.3704 0.055 Uiso 1 1 calc R
C21 C 0.3202(4) 0.4803(4) 0.6362(3) 0.0368(11) Uani 1 1 d .
C22 C 0.4069(5) 0.4482(5) 0.6853(5) 0.0561(15) Uani 1 1 d .
H22 H 0.4702 0.4433 0.6723 0.067 Uiso 1 1 calc R
C23 C 0.3999(5) 0.4230(6) 0.7541(5) 0.0691(19) Uani 1 1 d .
H23 H 0.4584 0.4000 0.7886 0.083 Uiso 1 1 calc R
C24 C 0.3078(5) 0.4316(5) 0.7723(5) 0.0568(15) Uani 1 1 d .
C25 C 0.2208(4) 0.4618(4) 0.7218(4) 0.0465(12) Uani 1 1 d .
H25 H 0.1571 0.4662 0.7343 0.056 Uiso 1 1 calc R
C26 C 0.2270(4) 0.4858(4) 0.6527(4) 0.0406(11) Uani 1 1 d .
H26 H 0.1670 0.5061 0.6162 0.049 Uiso 1 1 calc R
C31 C 0.1780(4) 0.7838(3) 0.6755(3) 0.0333(10) Uani 1 1 d .
C32 C 0.0946(4) 0.7223(4) 0.6666(4) 0.0389(11) Uani 1 1 d .
H32 H 0.0616 0.6567 0.6087 0.047 Uiso 1 1 calc R
C33 C 0.0595(4) 0.7575(4) 0.7430(4) 0.0426(12) Uani 1 1 d .
H33 H 0.0022 0.7164 0.7382 0.051 Uiso 1 1 calc R
C34 C 0.1095(4) 0.8534(4) 0.8263(4) 0.0389(11) Uani 1 1 d .
C35 C 0.1931(4) 0.9133(4) 0.8357(3) 0.0373(11) Uani 1 1 d .
H35 H 0.2267 0.9785 0.8942 0.045 Uiso 1 1 calc R
C36 C 0.2288(4) 0.8789(3) 0.7599(3) 0.0340(10) Uani 1 1 d .
H36 H 0.2871 0.9198 0.7658 0.041 Uiso 1 1 calc R
C41 C 0.1026(4) 0.4567(3) 0.1318(3) 0.0321(10) Uani 1 1 d .
C42 C 0.0107(4) 0.3802(4) 0.0873(3) 0.0372(11) Uani 1 1 d .
C43 C 0.0089(5) 0.2828(4) 0.0175(3) 0.0441(12) Uani 1 1 d .
H43 H -0.0534 0.2302 -0.0132 0.053 Uiso 1 1 calc R
C44 C 0.0951(5) 0.2611(4) -0.0081(4) 0.0482(14) Uani 1 1 d .
C45 C 0.1848(5) 0.3381(5) 0.0361(4) 0.0492(14) Uani 1 1 d .
H45 H 0.2444 0.3231 0.0182 0.059 Uiso 1 1 calc R
C46 C 0.1913(4) 0.4371(4) 0.1062(3) 0.0379(11) Uani 1 1 d .
C47 C -0.0876(4) 0.4027(5) 0.1102(4) 0.0544(15) Uani 1 1 d .
H47A H -0.1445 0.3404 0.0714 0.082 Uiso 1 1 calc R
H47B H -0.1178 0.4521 0.0908 0.082 Uiso 1 1 calc R
H47C H -0.0644 0.4302 0.1834 0.082 Uiso 1 1 calc R
C48 C 0.0891(7) 0.1534(5) -0.0853(4) 0.074(2) Uani 1 1 d .
H48A H 0.0130 0.1227 -0.1389 0.111 Uiso 1 1 calc R
H48B H 0.1118 0.1141 -0.0506 0.111 Uiso 1 1 calc R
H48C H 0.1386 0.1543 -0.1159 0.111 Uiso 1 1 calc R
C49 C 0.2885(5) 0.5181(5) 0.1506(4) 0.0573(15) Uani 1 1 d .
H49A H 0.3456 0.4882 0.1307 0.086 Uiso 1 1 calc R
H49B H 0.3182 0.5545 0.2252 0.086 Uiso 1 1 calc R
H49C H 0.2660 0.5649 0.1251 0.086 Uiso 1 1 calc R
C51 C 0.1464(4) 0.8067(3) 0.4017(3) 0.0357(10) Uani 1 1 d .
C52 C 0.0754(4) 0.8206(3) 0.4448(3) 0.0371(11) Uani 1 1 d .
C53 C 0.0871(5) 0.9182(4) 0.5310(4) 0.0464(13) Uani 1 1 d .
H53 H 0.0200 0.9339 0.5344 0.056 Uiso 1 1 calc R
C54 C 0.1787(5) 0.9883(4) 0.6057(4) 0.0471(13) Uani 1 1 d .
C55 C 0.2893(5) 0.9785(4) 0.6152(4) 0.0480(13) Uani 1 1 d .
H55 H 0.3468 1.0077 0.6827 0.058 Uiso 1 1 calc R
C56 C 0.3189(5) 0.9333(4) 0.5399(4) 0.0439(12) Uani 1 1 d .
C57 C 0.2294(5) 0.8953(4) 0.4306(4) 0.0456(12) Uani 1 1 d .
H57 H 0.1876 0.9503 0.4370 0.055 Uiso 1 1 calc R
C58 C -0.0205(4) 0.7402(4) 0.4059(4) 0.0467(12) Uani 1 1 d .
H58A H -0.0614 0.7664 0.4471 0.070 Uiso 1 1 calc R
H58B H 0.0063 0.6824 0.4106 0.070 Uiso 1 1 calc R
H58C H -0.0694 0.7189 0.3345 0.070 Uiso 1 1 calc R
C59 C 0.1688(6) 1.0785(4) 0.6921(4) 0.0654(18) Uani 1 1 d .
H59A H 0.2421 1.1229 0.7412 0.098 Uiso 1 1 calc R
H59B H 0.1384 1.0558 0.7262 0.098 Uiso 1 1 calc R
H59C H 0.1196 1.1154 0.6648 0.098 Uiso 1 1 calc R
C60 C 0.4351(5) 0.9251(5) 0.5602(5) 0.0561(15) Uani 1 1 d .
H60A H 0.4625 0.9582 0.5319 0.084 Uiso 1 1 calc R
H60B H 0.4384 0.8537 0.5282 0.084 Uiso 1 1 calc R
H60C H 0.4811 0.9578 0.6341 0.084 Uiso 1 1 calc R
C61 C 0.2683(5) 0.8840(4) 0.3526(4) 0.0523(14) Uani 1 1 d .
C62 C 0.2489(5) 0.9451(5) 0.3099(4) 0.0555(15) Uani 1 1 d .
C63 C 0.2760(6) 0.9296(6) 0.2317(5) 0.0699(19) Uani 1 1 d .
H63 H 0.2575 0.9708 0.2012 0.084 Uiso 1 1 calc R
C64 C 0.3309(7) 0.8527(5) 0.1980(5) 0.075(2) Uani 1 1 d .
H64 H 0.3497 0.8412 0.1442 0.090 Uiso 1 1 calc R
C65 C 0.3574(6) 0.7943(5) 0.2423(5) 0.0715(19) Uani 1 1 d .
H65 H 0.3977 0.7440 0.2219 0.086 Uiso 1 1 calc R
C66 C 0.3249(5) 0.8090(5) 0.3179(5) 0.0586(15) Uani 1 1 d .
H66 H 0.3419 0.7666 0.3469 0.070 Uiso 1 1 calc R
C67 C 0.2573(7) 1.1226(5) 0.3947(6) 0.082(2) Uani 1 1 d .
H67 H 0.3077 1.1233 0.3633 0.098 Uiso 1 1 calc R
C68 C 0.1786(8) 1.1874(7) 0.3793(7) 0.104(3) Uani 1 1 d .
H68A H 0.1389 1.1646 0.3062 0.125 Uiso 1 1 calc R
H68B H 0.2194 1.2575 0.4160 0.125 Uiso 1 1 calc R
H68C H 0.1255 1.1831 0.4054 0.125 Uiso 1 1 calc R
C69 C 0.3262(8) 1.1543(7) 0.5056(7) 0.097(3) Uani 1 1 d .
H69A H 0.3773 1.1093 0.5105 0.116 Uiso 1 1 calc R
H69B H 0.2776 1.1504 0.5360 0.116 Uiso 1 1 calc R
H69C H 0.3686 1.2237 0.5422 0.116 Uiso 1 1 calc R
N1 N 0.2703(3) 0.3683(3) 0.2799(3) 0.0363(9) Uani 1 1 d .
N2 N 0.3236(3) 0.5085(3) 0.5675(3) 0.0373(9) Uani 1 1 d .
N3 N 0.2120(3) 0.7480(3) 0.5977(3) 0.0342(9) Uani 1 1 d .
N4 N 0.0988(3) 0.5590(3) 0.1921(3) 0.0358(9) Uani 1 1 d .
N5 N 0.1248(3) 0.7126(3) 0.3101(3) 0.0359(9) Uani 1 1 d .
C71 C 0.3571(4) 0.7277(5) -0.1004(4) 0.095(3) Uani 1 1 d GU
H71 H 0.2827 0.7143 -0.1486 0.114 Uiso 1 1 calc R
C72 C 0.4417(6) 0.7801(6) -0.1004(5) 0.128(4) Uani 1 1 d GU
H72 H 0.4251 0.8025 -0.1485 0.153 Uiso 1 1 calc R
C73 C 0.5505(5) 0.7998(6) -0.0299(6) 0.149(5) Uani 1 1 d GU
H73 H 0.6083 0.8357 -0.0298 0.179 Uiso 1 1 calc R
C74 C 0.5747(4) 0.7671(5) 0.0406(5) 0.091(3) Uani 1 1 d GU
H74 H 0.6491 0.7806 0.0887 0.109 Uiso 1 1 calc R
C75 C 0.4901(5) 0.7147(6) 0.0405(5) 0.133(4) Uani 1 1 d GU
H75 H 0.5067 0.6923 0.0886 0.160 Uiso 1 1 calc R
C76 C 0.3813(4) 0.6950(6) -0.0300(6) 0.134(4) Uani 1 1 d GU
H76 H 0.3235 0.6592 -0.0301 0.161 Uiso 1 1 calc R

loop_
_atom_site_aniso_label
_atom_site_aniso_U_11
_atom_site_aniso_U_22
_atom_site_aniso_U_33
_atom_site_aniso_U_23
_atom_site_aniso_U_13
_atom_site_aniso_U_12
Ru1 0.0333(2) 0.0332(2) 0.01838(18) 0.01121(15) 0.01127(14) 0.00732(15)
Cl1A 0.0328(6) 0.0505(7) 0.0289(5) 0.0182(5) 0.0116(5) 0.0045(5)
Cl1B 0.0348(6) 0.0370(6) 0.0297(5) 0.0143(5) 0.0137(5) 0.0035(5)
Cl2 0.0568(8) 0.0510(8) 0.0711(9) 0.0350(7) 0.0339(7) 0.0251(7)
Cl3 0.0629(9) 0.0481(8) 0.0418(7) 0.0079(6) 0.0352(6) -0.0006(6)
Cl4 0.0869(13) 0.1333(18) 0.0867(13) 0.0874(14) 0.0437(11) 0.0286(12)
O1 0.073(3) 0.060(3) 0.064(3) 0.039(2) 0.018(2) 0.007(2)
C1 0.029(2) 0.044(3) 0.023(2) 0.017(2) 0.0102(18) 0.009(2)
C2 0.035(2) 0.037(3) 0.026(2) 0.011(2) 0.0146(19) 0.008(2)
C3 0.033(2) 0.036(3) 0.025(2) 0.016(2) 0.0069(18) 0.0045(19)
C4 0.031(2) 0.028(2) 0.022(2) 0.0097(17) 0.0111(17) 0.0048(18)
C5 0.055(3) 0.041(3) 0.026(2) 0.017(2) 0.006(2) 0.013(2)
C6 0.071(4) 0.042(3) 0.027(2) 0.016(2) 0.008(2) 0.022(3)
C11 0.041(3) 0.040(3) 0.024(2) 0.017(2) 0.0141(19) 0.014(2)
C12 0.035(2) 0.040(3) 0.023(2) 0.016(2) 0.0077(18) 0.007(2)
C13 0.042(3) 0.038(3) 0.025(2) 0.014(2) 0.012(2) 0.007(2)
C14 0.044(3) 0.041(3) 0.038(3) 0.023(2) 0.017(2) 0.014(2)
C15 0.036(3) 0.055(3) 0.050(3) 0.029(3) 0.005(2) 0.010(2)
C16 0.042(3) 0.043(3) 0.030(2) 0.013(2) 0.003(2) 0.003(2)
C21 0.040(3) 0.043(3) 0.031(2) 0.021(2) 0.016(2) 0.012(2)
C22 0.041(3) 0.089(5) 0.070(4) 0.058(4) 0.031(3) 0.031(3)
C23 0.051(4) 0.111(6) 0.083(5) 0.079(5) 0.027(3) 0.034(4)
C24 0.059(4) 0.081(4) 0.054(3) 0.049(3) 0.028(3) 0.018(3)
C25 0.043(3) 0.054(3) 0.053(3) 0.031(3) 0.025(3) 0.013(2)
C26 0.035(3) 0.047(3) 0.042(3) 0.025(2) 0.016(2) 0.011(2)
C31 0.040(3) 0.035(2) 0.025(2) 0.0141(19) 0.0147(19) 0.010(2)
C32 0.048(3) 0.029(2) 0.030(2) 0.0061(19) 0.018(2) 0.004(2)
C33 0.047(3) 0.032(3) 0.040(3) 0.009(2) 0.022(2) -0.003(2)
C34 0.048(3) 0.034(3) 0.031(2) 0.009(2) 0.022(2) 0.001(2)
C35 0.047(3) 0.029(2) 0.027(2) 0.0068(19) 0.016(2) 0.002(2)
C36 0.038(3) 0.034(2) 0.025(2) 0.0108(19) 0.0147(19) 0.002(2)
C41 0.041(3) 0.035(2) 0.0176(19) 0.0129(18) 0.0101(18) 0.011(2)
C42 0.043(3) 0.046(3) 0.021(2) 0.016(2) 0.0129(19) 0.010(2)
C43 0.063(3) 0.038(3) 0.020(2) 0.014(2) 0.009(2) 0.005(2)
C44 0.073(4) 0.047(3) 0.024(2) 0.019(2) 0.019(2) 0.031(3)
C45 0.058(3) 0.072(4) 0.031(3) 0.030(3) 0.025(2) 0.038(3)
C46 0.040(3) 0.055(3) 0.022(2) 0.022(2) 0.0118(19) 0.015(2)
C47 0.044(3) 0.070(4) 0.028(3) 0.012(3) 0.011(2) -0.002(3)
C48 0.124(6) 0.058(4) 0.030(3) 0.019(3) 0.028(3) 0.050(4)
C49 0.047(3) 0.084(4) 0.034(3) 0.026(3) 0.015(2) 0.007(3)
C51 0.041(3) 0.032(2) 0.023(2) 0.0111(19) 0.0082(19) 0.008(2)
C52 0.046(3) 0.031(2) 0.030(2) 0.015(2) 0.013(2) 0.010(2)
C53 0.065(4) 0.044(3) 0.041(3) 0.025(2) 0.029(3) 0.027(3)
C54 0.070(4) 0.037(3) 0.027(2) 0.014(2) 0.017(2) 0.012(3)
C55 0.067(4) 0.035(3) 0.027(2) 0.014(2) 0.007(2) 0.001(2)
C56 0.053(3) 0.034(3) 0.031(2) 0.015(2) 0.008(2) 0.000(2)
C57 0.054(3) 0.043(3) 0.031(2) 0.016(2) 0.014(2) 0.003(2)
C58 0.045(3) 0.044(3) 0.052(3) 0.022(3) 0.023(2) 0.015(2)
C59 0.101(5) 0.045(3) 0.038(3) 0.015(3) 0.027(3) 0.021(3)
C60 0.058(4) 0.053(3) 0.049(3) 0.027(3) 0.014(3) 0.002(3)
C61 0.063(4) 0.048(3) 0.035(3) 0.018(2) 0.015(3) -0.004(3)
C62 0.065(4) 0.051(3) 0.043(3) 0.021(3) 0.019(3) -0.001(3)
C63 0.083(5) 0.074(5) 0.052(4) 0.039(4) 0.019(3) -0.010(4)
C64 0.105(6) 0.062(4) 0.062(4) 0.025(3) 0.048(4) -0.007(4)
C65 0.092(5) 0.058(4) 0.066(4) 0.024(3) 0.047(4) 0.004(4)
C66 0.066(4) 0.053(4) 0.050(3) 0.022(3) 0.024(3) 0.006(3)
C67 0.093(6) 0.059(4) 0.096(6) 0.042(4) 0.040(5) 0.019(4)
C68 0.124(8) 0.097(7) 0.107(7) 0.064(6) 0.050(6) 0.042(6)
C69 0.105(6) 0.083(6) 0.088(6) 0.046(5) 0.024(5) 0.006(5)
N1 0.046(2) 0.039(2) 0.0240(18) 0.0146(17) 0.0169(17) 0.0138(19)
N2 0.038(2) 0.045(2) 0.029(2) 0.0192(18) 0.0144(17) 0.0102(18)
N3 0.044(2) 0.035(2) 0.0198(18) 0.0103(16) 0.0140(16) 0.0078(17)
N4 0.044(2) 0.035(2) 0.0204(17) 0.0133(16) 0.0076(16) 0.0137(18)
N5 0.044(2) 0.034(2) 0.0207(18) 0.0120(16) 0.0084(16) 0.0074(18)
C71 0.092(6) 0.088(6) 0.079(5) 0.036(5) 0.022(4) 0.021(5)
C72 0.097(7) 0.209(11) 0.170(9) 0.151(9) 0.076(7) 0.066(7)
C73 0.082(6) 0.240(12) 0.222(12) 0.181(11) 0.074(7) 0.051(7)
C74 0.054(4) 0.125(7) 0.080(5) 0.041(5) 0.028(4) 0.014(4)
C75 0.089(6) 0.235(12) 0.133(8) 0.139(9) 0.045(6) 0.049(7)
C76 0.072(6) 0.170(10) 0.157(10) 0.094(8) 0.031(6) 0.011(6)

loop_
_atom_type_symbol
_atom_type_description
_atom_type_scat_dispersion_real
_atom_type_scat_dispersion_imag
_atom_type_scat_source
C C 0.0033 0.0016 'International Tables Vol C Tables 4.2.6.8 and 6.1.1.4'
H H 0.0000 0.0000 'International Tables Vol C Tables 4.2.6.8 and 6.1.1.4'
N N 0.0061 0.0033 'International Tables Vol C Tables 4.2.6.8 and 6.1.1.4'
O O 0.0106 0.0060 'International Tables Vol C Tables 4.2.6.8 and 6.1.1.4'
Cl Cl 0.1484 0.1585 'International Tables Vol C Tables 4.2.6.8 and 6.1.1.4'
Ru Ru -1.2594 0.8363 'International Tables Vol C Tables 4.2.6.8 and 6.1.1.4'

loop_
_geom_angle_atom_site_label_1
_geom_angle_atom_site_label_2
_geom_angle_atom_site_label_3
_geom_angle
C2 Ru1 C3 82.84(18)
C2 Ru1 C1 82.60(18)
C3 Ru1 C1 164.92(18)
C2 Ru1 C4 175.91(18)
C3 Ru1 C4 96.02(17)
C1 Ru1 C4 98.23(17)
C2 Ru1 Cl1A 92.66(14)
C3 Ru1 Cl1A 96.63(14)
C1 Ru1 Cl1A 87.98(13)
C4 Ru1 Cl1A 91.37(12)
C2 Ru1 Cl1B 85.11(14)
C3 Ru1 Cl1B 84.02(14)
C1 Ru1 Cl1B 90.83(13)
C4 Ru1 Cl1B 90.87(12)
Cl1A Ru1 Cl1B 177.59(4)
C62 O1 C67 112.9(5)
N1 C1 Ru1 165.5(4)
N2 C2 Ru1 172.7(4)
N3 C3 Ru1 163.2(4)
N5 C4 N4 106.0(4)
N5 C4 Ru1 128.6(3)
N4 C4 Ru1 125.3(3)
N5 C5 C6 102.2(4)
N5 C5 H5A 111.3
C6 C5 H5A 111.3
N5 C5 H5B 111.3
C6 C5 H5B 111.3
H5A C5 H5B 109.2
N4 C6 C5 102.2(4)
N4 C6 H6A 111.3
C5 C6 H6A 111.3
N4 C6 H6B 111.3
C5 C6 H6B 111.3
H6A C6 H6B 109.2
C16 C11 C12 120.7(4)
C16 C11 N1 119.6(4)
C12 C11 N1 119.7(4)
C13 C12 C11 119.3(4)
C13 C12 H12 120.3
C11 C12 H12 120.3
C14 C13 C12 119.2(4)
C14 C13 H13 120.4
C12 C13 H13 120.4
C15 C14 C13 121.4(5)
C15 C14 Cl2 120.7(4)
C13 C14 Cl2 117.9(4)
C14 C15 C16 119.9(5)
C14 C15 H15 120.0
C16 C15 H15 120.0
C15 C16 C11 119.2(5)
C15 C16 H16 120.4
C11 C16 H16 120.4
C22 C21 C26 121.4(5)
C22 C21 N2 121.0(5)
C26 C21 N2 117.5(4)
C21 C22 C23 118.5(5)
C21 C22 H22 120.7
C23 C22 H22 120.7
C24 C23 C22 119.6(5)
C24 C23 H23 120.2
C22 C23 H23 120.2
C25 C24 C23 121.7(5)
C25 C24 Cl4 118.2(5)
C23 C24 Cl4 120.2(5)
C24 C25 C26 118.8(5)
C24 C25 H25 120.6
C26 C25 H25 120.6
C25 C26 C21 119.9(5)
C25 C26 H26 120.0
C21 C26 H26 120.0
C32 C31 C36 121.5(4)
C32 C31 N3 118.8(4)
C36 C31 N3 119.7(4)
C31 C32 C33 119.3(4)
C31 C32 H32 120.4
C33 C32 H32 120.4
C34 C33 C32 118.8(5)
C34 C33 H33 120.6
C32 C33 H33 120.6
C35 C34 C33 121.8(4)
C35 C34 Cl3 119.8(4)
C33 C34 Cl3 118.4(4)
C34 C35 C36 119.9(4)
C34 C35 H35 120.1
C36 C35 H35 120.1
C31 C36 C35 118.8(4)
C31 C36 H36 120.6
C35 C36 H36 120.6
C42 C41 C46 121.0(4)
C42 C41 N4 119.2(4)
C46 C41 N4 119.2(4)
C41 C42 C43 118.8(5)
C41 C42 C47 120.9(5)
C43 C42 C47 120.3(5)
C44 C43 C42 121.5(5)
C44 C43 H43 119.2
C42 C43 H43 119.2
C43 C44 C45 118.7(5)
C43 C44 C48 119.5(6)
C45 C44 C48 121.7(6)
C44 C45 C46 122.5(5)
C44 C45 H45 118.7
C46 C45 H45 118.7
C45 C46 C41 117.5(5)
C45 C46 C49 120.7(5)
C41 C46 C49 121.8(5)
C42 C47 H47A 109.5
C42 C47 H47B 109.5
H47A C47 H47B 109.5
C42 C47 H47C 109.5
H47A C47 H47C 109.5
H47B C47 H47C 109.5
C44 C48 H48A 109.5
C44 C48 H48B 109.5
H48A C48 H48B 109.5
C44 C48 H48C 109.5
H48A C48 H48C 109.5
H48B C48 H48C 109.5
C46 C49 H49A 109.5
C46 C49 H49B 109.5
H49A C49 H49B 109.5
C46 C49 H49C 109.5
H49A C49 H49C 109.5
H49B C49 H49C 109.5
C52 C51 N5 119.2(4)
C52 C51 C57 120.9(4)
N5 C51 C57 118.1(4)
C51 C52 C53 121.1(5)
C51 C52 C58 122.9(4)
C53 C52 C58 116.0(5)
C54 C53 C52 129.2(5)
C54 C53 H53 115.4
C52 C53 H53 115.4
C53 C54 C55 124.1(5)
C53 C54 C59 118.4(6)
C55 C54 C59 117.1(5)
C56 C55 C54 127.0(5)
C56 C55 H55 116.5
C54 C55 H55 116.5
C55 C56 C60 121.5(5)
C55 C56 C57 117.3(5)
C60 C56 C57 121.0(5)
C61 C57 C51 117.0(4)
C61 C57 C56 116.9(5)
C51 C57 C56 108.4(4)
C61 C57 H57 104.3
C51 C57 H57 104.3
C56 C57 H57 104.3
C52 C58 H58A 109.5
C52 C58 H58B 109.5
H58A C58 H58B 109.5
C52 C58 H58C 109.5
H58A C58 H58C 109.5
H58B C58 H58C 109.5
C54 C59 H59A 109.5
C54 C59 H59B 109.5
H59A C59 H59B 109.5
C54 C59 H59C 109.5
H59A C59 H59C 109.5
H59B C59 H59C 109.5
C56 C60 H60A 109.5
C56 C60 H60B 109.5
H60A C60 H60B 109.5
C56 C60 H60C 109.5
H60A C60 H60C 109.5
H60B C60 H60C 109.5
C62 C61 C66 116.2(6)
C62 C61 C57 122.2(6)
C66 C61 C57 121.5(5)
C61 C62 C63 122.5(6)
C61 C62 O1 119.1(5)
C63 C62 O1 118.1(6)
C62 C63 C64 119.3(6)
C62 C63 H63 120.4
C64 C63 H63 120.4
C65 C64 C63 120.0(6)
C65 C64 H64 120.0
C63 C64 H64 120.0
C64 C65 C66 119.3(7)
C64 C65 H65 120.3
C66 C65 H65 120.3
C65 C66 C61 122.5(6)
C65 C66 H66 118.8
C61 C66 H66 118.8
O1 C67 C68 105.7(7)
O1 C67 C69 110.2(6)
C68 C67 C69 113.6(8)
O1 C67 H67 109.1
C68 C67 H67 109.1
C69 C67 H67 109.1
C67 C68 H68A 109.5
C67 C68 H68B 109.5
H68A C68 H68B 109.5
C67 C68 H68C 109.5
H68A C68 H68C 109.5
H68B C68 H68C 109.5
C67 C69 H69A 109.5
C67 C69 H69B 109.5
H69A C69 H69B 109.5
C67 C69 H69C 109.5
H69A C69 H69C 109.5
H69B C69 H69C 109.5
C1 N1 C11 170.9(5)
C2 N2 C21 159.6(5)
C3 N3 C31 161.7(5)
C4 N4 C41 131.0(4)
C4 N4 C6 113.2(4)
C41 N4 C6 114.9(3)
C4 N5 C51 132.0(4)
C4 N5 C5 113.4(4)
C51 N5 C5 113.7(4)
C72 C71 C76 120.0
C72 C71 H71 120.0
C76 C71 H71 120.0
C71 C72 C73 120.0
C71 C72 H72 120.0
C73 C72 H72 120.0
C74 C73 C72 120.0
C74 C73 H73 120.0
C72 C73 H73 120.0
C73 C74 C75 120.0
C73 C74 H74 120.0
C75 C74 H74 120.0
C76 C75 C74 120.0
C76 C75 H75 120.0
C74 C75 H75 120.0
C75 C76 C71 120.0
C75 C76 H76 120.0
C71 C76 H76 120.0

loop_
_geom_bond_atom_site_label_1
_geom_bond_atom_site_label_2
_geom_bond_distance
Ru1 C2 1.962(5)
Ru1 C3 1.976(5)
Ru1 C1 1.996(5)
Ru1 C4 2.135(4)
Ru1 Cl1A 2.4112(12)
Ru1 Cl1B 2.4195(12)
Cl2 C14 1.742(5)
Cl3 C34 1.751(5)
Cl4 C24 1.751(5)
O1 C62 1.417(8)
O1 C67 1.456(8)
C1 N1 1.146(6)
C2 N2 1.163(6)
C3 N3 1.167(6)
C4 N5 1.347(6)
C4 N4 1.363(5)
C5 N5 1.479(6)
C5 C6 1.501(7)
C5 H5A 0.9900
C5 H5B 0.9900
C6 N4 1.475(6)
C6 H6A 0.9900
C6 H6B 0.9900
C11 C16 1.384(7)
C11 C12 1.387(6)
C11 N1 1.392(6)
C12 C13 1.386(7)
C12 H12 0.9500
C13 C14 1.377(7)
C13 H13 0.9500
C14 C15 1.368(7)
C15 C16 1.379(8)
C15 H15 0.9500
C16 H16 0.9500
C21 C22 1.373(7)
C21 C26 1.375(7)
C21 N2 1.396(6)
C22 C23 1.383(8)
C22 H22 0.9500
C23 C24 1.374(8)
C23 H23 0.9500
C24 C25 1.368(8)
C25 C26 1.372(7)
C25 H25 0.9500
C26 H26 0.9500
C31 C32 1.380(7)
C31 C36 1.382(6)
C31 N3 1.397(6)
C32 C33 1.387(7)
C32 H32 0.9500
C33 C34 1.384(7)
C33 H33 0.9500
C34 C35 1.363(7)
C35 C36 1.384(6)
C35 H35 0.9500
C36 H36 0.9500
C41 C42 1.393(7)
C41 C46 1.401(7)
C41 N4 1.431(6)
C42 C43 1.394(7)
C42 C47 1.507(7)
C43 C44 1.371(8)
C43 H43 0.9500
C44 C45 1.377(8)
C44 C48 1.526(7)
C45 C46 1.394(7)
C45 H45 0.9500
C46 C49 1.484(8)
C47 H47A 0.9800
C47 H47B 0.9800
C47 H47C 0.9800
C48 H48A 0.9800
C48 H48B 0.9800
C48 H48C 0.9800
C49 H49A 0.9800
C49 H49B 0.9800
C49 H49C 0.9800
C51 C52 1.356(7)
C51 N5 1.444(6)
C51 C57 1.517(7)
C52 C53 1.462(7)
C52 C58 1.490(7)
C53 C54 1.336(8)
C53 H53 0.9500
C54 C55 1.448(8)
C54 C59 1.510(7)
C55 C56 1.326(8)
C55 H55 0.9500
C56 C60 1.484(8)
C56 C57 1.537(7)
C57 C61 1.503(8)
C57 H57 1.0000
C58 H58A 0.9800
C58 H58B 0.9800
C58 H58C 0.9800
C59 H59A 0.9800
C59 H59B 0.9800
C59 H59C 0.9800
C60 H60A 0.9800
C60 H60B 0.9800
C60 H60C 0.9800
C61 C62 1.377(8)
C61 C66 1.398(9)
C62 C63 1.385(9)
C63 C64 1.399(10)
C63 H63 0.9500
C64 C65 1.360(10)
C64 H64 0.9500
C65 C66 1.394(9)
C65 H65 0.9500
C66 H66 0.9500
C67 C68 1.481(11)
C67 C69 1.510(11)
C67 H67 1.0000
C68 H68A 0.9800
C68 H68B 0.9800
C68 H68C 0.9800
C69 H69A 0.9800
C69 H69B 0.9800
C69 H69C 0.9800
C71 C72 1.3900
C71 C76 1.3900
C71 H71 0.9500
C72 C73 1.3900
C72 H72 0.9500
C73 C74 1.3900
C73 H73 0.9500
C74 C75 1.3900
C74 H74 0.9500
C75 C76 1.3900
C75 H75 0.9500
C76 H76 0.9500

loop_
_geom_torsion_atom_site_label_1
_geom_torsion_atom_site_label_2
_geom_torsion_atom_site_label_3
_geom_torsion_atom_site_label_4
_geom_torsion
C2 Ru1 C1 N1 -12.3(16)
C3 Ru1 C1 N1 -28(2)
C4 Ru1 C1 N1 171.7(16)
Cl1A Ru1 C1 N1 80.6(16)
Cl1B Ru1 C1 N1 -97.3(16)
C2 Ru1 C3 N3 -25.7(14)
C1 Ru1 C3 N3 -10.4(18)
C4 Ru1 C3 N3 150.4(14)
Cl1A Ru1 C3 N3 -117.5(14)
Cl1B Ru1 C3 N3 60.1(14)
C3 Ru1 C4 N5 16.6(4)
C1 Ru1 C4 N5 -168.4(4)
Cl1A Ru1 C4 N5 -80.2(4)
Cl1B Ru1 C4 N5 100.7(4)
C3 Ru1 C4 N4 -161.1(4)
C1 Ru1 C4 N4 13.9(4)
Cl1A Ru1 C4 N4 102.1(4)
Cl1B Ru1 C4 N4 -77.0(4)
N5 C5 C6 N4 16.1(6)
C16 C11 C12 C13 -3.0(7)
N1 C11 C12 C13 177.6(4)
C11 C12 C13 C14 0.0(7)
C12 C13 C14 C15 3.3(7)
C12 C13 C14 Cl2 -176.0(4)
C13 C14 C15 C16 -3.5(8)
Cl2 C14 C15 C16 175.7(4)
C14 C15 C16 C11 0.5(8)
C12 C11 C16 C15 2.8(8)
N1 C11 C16 C15 -177.9(5)
C26 C21 C22 C23 -1.3(9)
N2 C21 C22 C23 178.8(6)
C21 C22 C23 C24 -0.6(11)
C22 C23 C24 C25 1.8(11)
C22 C23 C24 Cl4 -179.6(6)
C23 C24 C25 C26 -1.1(10)
Cl4 C24 C25 C26 -179.7(4)
C24 C25 C26 C21 -0.8(8)
C22 C21 C26 C25 2.0(8)
N2 C21 C26 C25 -178.1(5)
C36 C31 C32 C33 1.3(8)
N3 C31 C32 C33 -179.4(4)
C31 C32 C33 C34 -0.1(8)
C32 C33 C34 C35 -1.0(8)
C32 C33 C34 Cl3 178.0(4)
C33 C34 C35 C36 1.0(8)
Cl3 C34 C35 C36 -178.1(4)
C32 C31 C36 C35 -1.4(7)
N3 C31 C36 C35 179.4(4)
C34 C35 C36 C31 0.2(7)
C46 C41 C42 C43 0.9(6)
N4 C41 C42 C43 171.1(4)
C46 C41 C42 C47 -176.3(4)
N4 C41 C42 C47 -6.0(6)
C41 C42 C43 C44 0.0(7)
C47 C42 C43 C44 177.1(5)
C42 C43 C44 C45 -0.5(7)
C42 C43 C44 C48 -179.8(4)
C43 C44 C45 C46 0.2(7)
C48 C44 C45 C46 179.5(5)
C44 C45 C46 C41 0.6(7)
C44 C45 C46 C49 -178.9(5)
C42 C41 C46 C45 -1.1(6)
N4 C41 C46 C45 -171.4(4)
C42 C41 C46 C49 178.3(4)
N4 C41 C46 C49 8.0(6)
N5 C51 C52 C53 -173.5(4)
C57 C51 C52 C53 -9.2(7)
N5 C51 C52 C58 4.2(7)
C57 C51 C52 C58 168.5(4)
C51 C52 C53 C54 -31.5(8)
C58 C52 C53 C54 150.7(5)
C52 C53 C54 C55 -0.7(9)
C52 C53 C54 C59 -173.9(5)
C53 C54 C55 C56 34.7(9)
C59 C54 C55 C56 -152.1(5)
C54 C55 C56 C60 -177.5(5)
C54 C55 C56 C57 6.1(8)
C52 C51 C57 C61 -154.1(5)
N5 C51 C57 C61 10.3(7)
C52 C51 C57 C56 71.1(6)
N5 C51 C57 C56 -124.5(5)
C55 C56 C57 C61 155.7(5)
C60 C56 C57 C61 -20.8(7)
C55 C56 C57 C51 -69.5(6)
C60 C56 C57 C51 114.1(5)
C51 C57 C61 C62 117.3(6)
C56 C57 C61 C62 -111.7(6)
C51 C57 C61 C66 -61.5(7)
C56 C57 C61 C66 69.5(7)
C66 C61 C62 C63 4.6(9)
C57 C61 C62 C63 -174.3(5)
C66 C61 C62 O1 178.7(5)
C57 C61 C62 O1 -0.2(8)
C67 O1 C62 C61 114.1(6)
C67 O1 C62 C63 -71.6(7)
C61 C62 C63 C64 -3.7(10)
O1 C62 C63 C64 -177.9(6)
C62 C63 C64 C65 -0.2(10)
C63 C64 C65 C66 2.9(11)
C64 C65 C66 C61 -1.9(10)
C62 C61 C66 C65 -1.8(9)
C57 C61 C66 C65 177.1(6)
C62 O1 C67 C68 155.0(6)
C62 O1 C67 C69 -81.9(8)
C22 C21 N2 C2 179.0(12)
C26 C21 N2 C2 -0.9(16)
Ru1 C3 N3 C31 -48(2)
C32 C31 N3 C3 0.5(16)
C36 C31 N3 C3 179.8(13)
N5 C4 N4 C41 173.7(5)
Ru1 C4 N4 C41 -8.1(7)
N5 C4 N4 C6 5.3(6)
Ru1 C4 N4 C6 -176.6(4)
C42 C41 N4 C4 104.0(6)
C46 C41 N4 C4 -85.5(6)
C42 C41 N4 C6 -87.6(5)
C46 C41 N4 C6 82.8(5)
C5 C6 N4 C4 -14.2(6)
C5 C6 N4 C41 175.4(4)
N4 C4 N5 C51 175.1(5)
Ru1 C4 N5 C51 -3.0(7)
N4 C4 N5 C5 6.6(5)
Ru1 C4 N5 C5 -171.5(4)
C52 C51 N5 C4 -81.8(7)
C57 C51 N5 C4 113.6(6)
C52 C51 N5 C5 86.7(6)
C57 C51 N5 C5 -78.0(6)
C6 C5 N5 C4 -15.1(6)
C6 C5 N5 C51 174.2(4)
C76 C71 C72 C73 0.0
C71 C72 C73 C74 0.0
C72 C73 C74 C75 0.0
C73 C74 C75 C76 0.0
C74 C75 C76 C71 0.0
C72 C71 C76 C75 0.0
